data_7039123
loop_
_publ_author_name
'Marshall, Kayleigh L.'
'Wang, Qianlong'
'Sullivan, Hannah S. I.'
'Weller, Mark T.'

_publ_section_title
;
 Synthesis and structural characterisation of transition metal fluoride
 sulfates.
;
_journal_issue 21
_journal_name_full 'Dalton transactions (Cambridge, England : 2003)'
_journal_page_first 8854
_journal_page_last 8861
_journal_paper_doi 10.1039/c6dt00582a
_journal_volume 45
_journal_year 2016
_chemical_formula_sum 'C8 H24 F1.33 Mn2 N2.67 O12 S2.67'
_chemical_formula_weight 570.34
_chemical_name_systematic
;
 ?
;
_space_group_crystal_system monoclinic
_space_group_IT_number 13
_space_group_name_Hall '-P 2yc'
_space_group_name_H-M_alt 'P 1 2/c 1'
_symmetry_space_group_name_Hall '-P 2yc'
_symmetry_space_group_name_H-M 'P 1 2/c 1'
_atom_sites_solution_hydrogens difmap
_audit_creation_method SHELXL-2013
_audit_update_record
;
2016-02-08 deposited with the CCDC.
2016-04-22 downloaded from the CCDC.
;
_cell_angle_alpha 90
_cell_angle_beta 90.425(4)
_cell_angle_gamma 90
_cell_formula_units_Z 3
_cell_length_a 12.0101(5)
_cell_length_b 5.6681(2)
_cell_length_c 20.4103(8)
_cell_measurement_reflns_used 3643
_cell_measurement_temperature 150.87(10)
_cell_measurement_theta_max 71.6950
_cell_measurement_theta_min 4.2600
_cell_volume 1389.38(9)
_computing_structure_refinement 'SHELXL-2013 (Sheldrick, 2013)'
_diffrn_ambient_temperature 150.87(10)
_diffrn_detector_area_resol_mean 8.1150
_diffrn_measured_fraction_theta_full 'ACTA 50'
_diffrn_measured_fraction_theta_max 0.933
_diffrn_measurement_device_type 'SuperNova, Dual, Cu at zero, EosS2'
_diffrn_measurement_method '\w scans'
_diffrn_radiation_type CuK\a
_diffrn_radiation_wavelength 1.54184
_diffrn_reflns_av_R_equivalents 0.0294
_diffrn_reflns_av_unetI/netI 0.0382
_diffrn_reflns_Laue_measured_fraction_full 0.946
_diffrn_reflns_Laue_measured_fraction_max 0.933
_diffrn_reflns_limit_h_max 14
_diffrn_reflns_limit_h_min -14
_diffrn_reflns_limit_k_max 5
_diffrn_reflns_limit_k_min -6
_diffrn_reflns_limit_l_max 25
_diffrn_reflns_limit_l_min -14
_diffrn_reflns_number 6311
_diffrn_reflns_point_group_measured_fraction_full 0.946
_diffrn_reflns_point_group_measured_fraction_max 0.933
_diffrn_reflns_theta_full 67.684
_diffrn_reflns_theta_max 71.939
_diffrn_reflns_theta_min 5.668
_diffrn_source 'sealed X-ray tube'
_exptl_absorpt_coefficient_mu 14.674
_exptl_absorpt_correction_T_max 1.00000
_exptl_absorpt_correction_T_min 0.95027
_exptl_absorpt_correction_type multi-scan
_exptl_absorpt_process_details
;
CrysAlisPro, Agilent Technologies,
Version 1.171.37.35 (release 13-08-2014 CrysAlis171 .NET)
(compiled Aug 13 2014,18:06:01)
Empirical absorption correction using spherical harmonics,
 implemented in SCALE3 ABSPACK scaling algorithm.
;
_exptl_crystal_colour 'Pale pink'
_exptl_crystal_density_diffrn 2.045
_exptl_crystal_description Rod
_exptl_crystal_F_000 874
_exptl_crystal_size_max 0.06
_exptl_crystal_size_mid 0.04
_exptl_crystal_size_min 0.03
_refine_diff_density_max 0.388
_refine_diff_density_min -0.382
_refine_diff_density_rms 0.070
_refine_ls_extinction_method none
_refine_ls_goodness_of_fit_ref 1.003
_refine_ls_hydrogen_treatment refall
_refine_ls_matrix_type full
_refine_ls_number_parameters 268
_refine_ls_number_reflns 2539
_refine_ls_number_restraints 0
_refine_ls_restrained_S_all 1.003
_refine_ls_R_factor_all 0.0294
_refine_ls_R_factor_gt 0.0256
_refine_ls_shift/su_max 0.002
_refine_ls_shift/su_mean 0.000
_refine_ls_structure_factor_coef Fsqd
_refine_ls_weighting_details 'w=1/[\s^2^(Fo^2^)+(0.0311P)^2^] where P=(Fo^2^+2Fc^2^)/3'
_refine_ls_weighting_scheme calc
_refine_ls_wR_factor_gt 0.0591
_refine_ls_wR_factor_ref 0.0604
_reflns_Friedel_coverage 0.000
_reflns_number_gt 2281
_reflns_number_total 2539
_reflns_threshold_expression 'I > 2\s(I)'
_cod_data_source_file c6dt00582a2.cif
_cod_data_source_block shelx
_cod_depositor_comments 'Adding full bibliography for 7039123--7039127.cif.'
_cod_database_code 7039123
_shelx_space_group_comment
;
The symmetry employed for this shelxl refinement is uniquely defined
by the following loop, which should always be used as a source of
symmetry information in preference to the above space-group names.
They are only intended as comments.
;
_shelxl_version_number 2013-4

loop_
_space_group_symop_operation_xyz
'x, y, z'
'-x, y, -z+1/2'
'-x, -y, -z'
'x, -y, z-1/2'

loop_
_atom_site_label
_atom_site_type_symbol
_atom_site_fract_x
_atom_site_fract_y
_atom_site_fract_z
_atom_site_U_iso_or_equiv
_atom_site_adp_type
_atom_site_occupancy
_atom_site_site_symmetry_order
_atom_site_calc_flag
_atom_site_refinement_flags_posn
_atom_site_refinement_flags_occupancy
C1 C -0.63268(18) 0.8907(4) 0.65494(11) 0.0120(4) Uani 1 1 d . .
C2 C -0.61564(19) 1.0468(4) 0.59515(12) 0.0154(5) Uani 1 1 d . .
C3 C -0.4937(2) 1.1230(4) 0.59297(12) 0.0154(5) Uani 1 1 d . .
C4 C -0.41578(19) 0.9113(4) 0.59192(11) 0.0136(5) Uani 1 1 d . .
C5 C -0.43721(19) 0.7418(4) 0.64848(12) 0.0150(5) Uani 1 1 d . .
C6 C -0.56039(19) 0.6716(4) 0.65070(12) 0.0147(5) Uani 1 1 d . .
N1 N -0.75254(16) 0.8255(4) 0.66056(10) 0.0132(4) Uani 1 1 d . .
N2 N -0.29823(17) 1.0002(4) 0.59672(10) 0.0148(4) Uani 1 1 d . .
O1 O 0.16124(14) 0.2762(3) 0.69695(8) 0.0148(3) Uani 1 1 d . .
O2 O 0.20339(14) 0.5815(3) 0.77568(8) 0.0148(3) Uani 1 1 d . .
O3 O 0.30022(14) 0.2063(3) 0.77991(8) 0.0169(4) Uani 1 1 d . .
O4 O -0.00201(15) 0.6946(3) 0.67296(9) 0.0155(4) Uani 1 1 d . .
O5 O 0.14608(13) 0.5147(3) 0.56470(8) 0.0129(3) Uani 1 1 d . .
O6 O -0.10829(14) 0.2260(3) 0.68944(8) 0.0161(4) Uani 1 1 d . .
O7 O -0.08798(13) 0.3201(3) 0.53933(8) 0.0131(3) Uani 1 1 d . .
O8 O -0.27795(13) 0.4471(3) 0.52318(8) 0.0170(4) Uani 1 1 d . .
O9 O -0.13030(13) 0.7361(3) 0.53141(8) 0.0142(3) Uani 1 1 d . .
F1 F 0.05975(11) 0.0240(2) 0.59334(6) 0.0131(3) Uani 1 1 d . .
S1 S 0.19369(4) 0.32398(10) 0.76622(3) 0.01076(12) Uani 1 1 d . .
S2 S -0.16246(4) 0.49892(9) 0.50705(2) 0.00977(12) Uani 1 1 d . .
Mn1 Mn 0.02398(3) 0.35782(6) 0.63160(2) 0.00965(10) Uani 1 1 d . .
Mn2 Mn 0.0000 0.0000 0.5000 0.01102(12) Uani 1 2 d S P
H1 H -0.060(3) 0.695(6) 0.6926(17) 0.030(9) Uiso 1 1 d . .
H2 H -0.248(3) 0.892(7) 0.5864(18) 0.033(9) Uiso 1 1 d . .
H3 H -0.285(2) 1.048(6) 0.6360(16) 0.014(7) Uiso 1 1 d . .
H4 H -0.287(3) 1.132(6) 0.5699(17) 0.026(8) Uiso 1 1 d . .
H5 H -0.417(2) 0.822(6) 0.6865(15) 0.014(7) Uiso 1 1 d . .
H6 H -0.392(2) 0.604(6) 0.6479(14) 0.014(7) Uiso 1 1 d . .
H7 H -0.425(2) 0.831(5) 0.5525(14) 0.010(6) Uiso 1 1 d . .
H8 H -0.584(2) 0.581(5) 0.6140(14) 0.009(6) Uiso 1 1 d . .
H10 H -0.479(3) 1.228(6) 0.5540(15) 0.019(8) Uiso 1 1 d . .
H11 H -0.476(3) 1.216(6) 0.6301(16) 0.017(7) Uiso 1 1 d . .
H12 H -0.616(2) 0.978(6) 0.6925(15) 0.014(7) Uiso 1 1 d . .
H13 H -0.663(3) 1.183(6) 0.5983(16) 0.026(8) Uiso 1 1 d . .
H14 H -0.634(3) 0.961(6) 0.5580(16) 0.021(8) Uiso 1 1 d . .
H15 H -0.795(3) 0.960(6) 0.6584(14) 0.016(7) Uiso 1 1 d . .
H16 H -0.780(3) 0.740(6) 0.6249(18) 0.027(9) Uiso 1 1 d . .
H17 H -0.763(3) 0.738(6) 0.6960(19) 0.029(9) Uiso 1 1 d . .
H18 H -0.572(2) 0.576(6) 0.6860(15) 0.014(7) Uiso 1 1 d . .
H19 H 0.005(4) 0.799(8) 0.656(2) 0.043(13) Uiso 1 1 d . .

loop_
_atom_site_aniso_label
_atom_site_aniso_U_11
_atom_site_aniso_U_22
_atom_site_aniso_U_33
_atom_site_aniso_U_23
_atom_site_aniso_U_13
_atom_site_aniso_U_12
C1 0.0111(10) 0.0107(11) 0.0142(11) -0.0024(9) 0.0003(8) -0.0006(8)
C2 0.0144(11) 0.0120(12) 0.0199(12) 0.0031(9) -0.0014(9) 0.0014(9)
C3 0.0154(11) 0.0103(12) 0.0205(12) 0.0045(9) 0.0003(9) -0.0004(8)
C4 0.0126(10) 0.0137(12) 0.0143(11) -0.0035(9) 0.0005(8) -0.0018(8)
C5 0.0131(11) 0.0106(12) 0.0212(12) 0.0006(10) -0.0009(9) 0.0016(9)
C6 0.0125(10) 0.0095(11) 0.0222(12) 0.0033(10) -0.0006(9) -0.0002(8)
N1 0.0122(9) 0.0113(10) 0.0160(10) 0.0008(8) 0.0008(8) -0.0004(8)
N2 0.0122(9) 0.0154(11) 0.0169(10) -0.0040(9) 0.0020(8) -0.0012(8)
O1 0.0167(8) 0.0159(9) 0.0120(8) -0.0001(6) -0.0024(6) 0.0051(6)
O2 0.0177(8) 0.0108(8) 0.0160(8) -0.0010(6) 0.0013(6) -0.0006(6)
O3 0.0137(8) 0.0216(9) 0.0155(8) 0.0008(7) -0.0018(6) 0.0062(7)
O4 0.0189(9) 0.0084(9) 0.0194(8) 0.0010(7) 0.0047(7) 0.0011(6)
O5 0.0161(7) 0.0131(8) 0.0097(7) 0.0001(6) -0.0003(6) -0.0026(6)
O6 0.0188(8) 0.0117(8) 0.0178(8) -0.0001(6) 0.0081(7) -0.0014(6)
O7 0.0147(7) 0.0123(8) 0.0125(7) -0.0007(6) -0.0010(6) 0.0023(6)
O8 0.0122(8) 0.0178(9) 0.0210(8) 0.0015(7) 0.0039(7) -0.0012(6)
O9 0.0170(8) 0.0095(8) 0.0161(8) -0.0027(6) 0.0031(7) -0.0007(6)
F1 0.0181(6) 0.0083(6) 0.0130(6) -0.0005(5) -0.0013(5) 0.0005(5)
S1 0.0119(2) 0.0103(3) 0.0100(2) 0.00046(19) 0.00050(19) 0.00181(19)
S2 0.0103(2) 0.0089(3) 0.0101(2) 0.00017(19) 0.00094(18) -0.00035(18)
Mn1 0.01190(16) 0.00673(17) 0.01034(17) -0.00020(13) 0.00106(13) -0.00017(12)
Mn2 0.0138(2) 0.0093(3) 0.0100(2) -0.00098(18) 0.00019(18) -0.00051(18)

loop_
_atom_type_symbol
_atom_type_description
_atom_type_scat_dispersion_real
_atom_type_scat_dispersion_imag
_atom_type_scat_source
C C 0.0181 0.0091 'International Tables Vol C Tables 4.2.6.8 and 6.1.1.4'
H H 0.0000 0.0000 'International Tables Vol C Tables 4.2.6.8 and 6.1.1.4'
N N 0.0311 0.0180 'International Tables Vol C Tables 4.2.6.8 and 6.1.1.4'
O O 0.0492 0.0322 'International Tables Vol C Tables 4.2.6.8 and 6.1.1.4'
F F 0.0727 0.0534 'International Tables Vol C Tables 4.2.6.8 and 6.1.1.4'
S S 0.3331 0.5567 'International Tables Vol C Tables 4.2.6.8 and 6.1.1.4'
Mn Mn -0.5299 2.8052 'International Tables Vol C Tables 4.2.6.8 and 6.1.1.4'

loop_
_geom_angle_atom_site_label_1
_geom_angle_atom_site_label_2
_geom_angle_atom_site_label_3
_geom_angle
_geom_angle_site_symmetry_1
_geom_angle_site_symmetry_3
N1 C1 C6 110.75(19) . .
N1 C1 C2 109.9(2) . .
C6 C1 C2 110.45(18) . .
C1 C2 C3 108.8(2) . .
C4 C3 C2 111.6(2) . .
N2 C4 C3 108.23(19) . .
N2 C4 C5 109.0(2) . .
C3 C4 C5 112.26(18) . .
C4 C5 C6 110.7(2) . .
C1 C6 C5 109.99(19) . .
S1 O1 Mn1 137.71(10) . .
S2 O5 Mn1 133.40(10) 3_566 .
S1 O6 Mn1 137.11(11) 2_556 .
S2 O7 Mn2 131.89(10) . .
S2 O7 Mn1 129.42(10) . .
Mn2 O7 Mn1 95.35(6) . .
S2 O9 Mn2 133.12(9) . 1_565
Mn2 F1 Mn1 109.74(6) . .
O3 S1 O2 110.88(11) . .
O3 S1 O6 108.66(10) . 2_556
O2 S1 O6 110.19(9) . 2_556
O3 S1 O1 108.65(10) . .
O2 S1 O1 108.89(10) . .
O6 S1 O1 109.54(10) 2_556 .
O8 S2 O5 110.27(10) . 3_566
O8 S2 O9 110.66(10) . .
O5 S2 O9 110.02(9) 3_566 .
O8 S2 O7 109.24(10) . .
O5 S2 O7 108.41(9) 3_566 .
O9 S2 O7 108.18(10) . .
F1 Mn1 O4 176.38(6) . .
F1 Mn1 O6 92.63(6) . .
O4 Mn1 O6 88.99(7) . .
F1 Mn1 O1 83.05(6) . .
O4 Mn1 O1 93.51(7) . .
O6 Mn1 O1 98.74(7) . .
F1 Mn1 O5 89.66(6) . .
O4 Mn1 O5 89.08(7) . .
O6 Mn1 O5 173.34(7) . .
O1 Mn1 O5 87.75(6) . .
F1 Mn1 O7 74.49(6) . .
O4 Mn1 O7 108.78(7) . .
O6 Mn1 O7 89.27(6) . .
O1 Mn1 O7 156.49(6) . .
O5 Mn1 O7 85.31(6) . .
F1 Mn2 F1 180.0 . 3_556
F1 Mn2 O7 102.97(6) . 3_556
F1 Mn2 O7 77.03(6) 3_556 3_556
F1 Mn2 O7 77.02(6) . .
F1 Mn2 O7 102.98(6) 3_556 .
O7 Mn2 O7 180.00(5) 3_556 .
F1 Mn2 O9 91.08(6) . 1_545
F1 Mn2 O9 88.92(6) 3_556 1_545
O7 Mn2 O9 84.01(6) 3_556 1_545
O7 Mn2 O9 95.99(6) . 1_545
F1 Mn2 O9 88.92(6) . 3_566
F1 Mn2 O9 91.08(6) 3_556 3_566
O7 Mn2 O9 95.99(6) 3_556 3_566
O7 Mn2 O9 84.01(6) . 3_566
O9 Mn2 O9 180.0 1_545 3_566

loop_
_geom_bond_atom_site_label_1
_geom_bond_atom_site_label_2
_geom_bond_distance
_geom_bond_site_symmetry_2
C1 N1 1.492(3) .
C1 C6 1.518(3) .
C1 C2 1.522(3) .
C2 C3 1.527(3) .
C3 C4 1.522(3) .
C4 N2 1.502(3) .
C4 C5 1.525(3) .
C5 C6 1.533(3) .
O1 S1 1.4887(17) .
O1 Mn1 2.1628(17) .
O2 S1 1.4770(17) .
O3 S1 1.4678(17) .
O4 Mn1 2.1113(18) .
O5 S2 1.4810(15) 3_566
O5 Mn1 2.1990(15) .
O6 S1 1.4808(15) 2_556
O6 Mn1 2.1221(15) .
O7 S2 1.5012(17) .
O7 Mn2 2.2505(16) .
O7 Mn1 2.3158(17) .
O8 S2 1.4579(16) .
O9 S2 1.4834(17) .
O9 Mn2 2.2611(16) 1_565
F1 Mn2 2.0354(13) .
F1 Mn1 2.0927(13) .
S1 O6 1.4808(15) 2_556
S2 O5 1.4809(15) 3_566
Mn2 F1 2.0355(13) 3_556
Mn2 O7 2.2505(16) 3_556
Mn2 O9 2.2611(16) 1_545
Mn2 O9 2.2611(16) 3_566
